data_4070529
loop_
_publ_author_name
'Gl\"ockner, Andreas'
'Arif, Atta M.'
'Ernst, Richard D.'

_publ_section_title
;
 Isolation and Characterization of Bromination Products of Zr(C5H5)2Br2
;
_journal_issue 3
_journal_name_full Organometallics
_journal_page_first 327
_journal_paper_doi 10.1021/om700437w
_journal_volume 27
_journal_year 2008
_chemical_formula_moiety 'C5 H5 Br3 Zr'
_chemical_formula_sum 'C5 H5 Br3 Zr'
_chemical_formula_weight 396.04
_chemical_name_systematic
; 
 ? 
;
_space_group_IT_number 2
_symmetry_cell_setting triclinic
_symmetry_space_group_name_Hall '-P 1'
_symmetry_space_group_name_H-M 'P -1'
_atom_sites_solution_hydrogens geom
_atom_sites_solution_primary direct
_atom_sites_solution_secondary difmap
_audit_creation_method SHELXL-97
_cell_angle_alpha 100.6213(10)
_cell_angle_beta 92.0073(11)
_cell_angle_gamma 103.1013(13)
_cell_formula_units_Z 2
_cell_length_a 6.60640(10)
_cell_length_b 7.18080(10)
_cell_length_c 9.0424(2)
_cell_measurement_reflns_used 2087
_cell_measurement_temperature 150(1)
_cell_measurement_theta_max 27.485
_cell_measurement_theta_min 1.018
_cell_volume 409.317(13)
_computing_cell_refinement DENZO-SMN
_computing_data_collection 'Nonius COLLECT'
_computing_data_reduction DENZO-SMN
_computing_molecular_graphics 'WinGX, Ortep3'
_computing_structure_refinement 'SHELXL-97 (Sheldrick, 1997)'
_computing_structure_solution SIR97
_diffrn_ambient_temperature 150(1)
_diffrn_measured_fraction_theta_full 0.988
_diffrn_measured_fraction_theta_max 0.988
_diffrn_measurement_device_type 'Nonius KappaCCD Diffractometer'
_diffrn_measurement_method 'Phi and Omega scan'
_diffrn_radiation_monochromator graphite
_diffrn_radiation_source 'fine-focus sealed tube'
_diffrn_radiation_type MoK\a
_diffrn_radiation_wavelength 0.71073
_diffrn_reflns_av_R_equivalents 0.0326
_diffrn_reflns_av_sigmaI/netI 0.0367
_diffrn_reflns_limit_h_max 8
_diffrn_reflns_limit_h_min -8
_diffrn_reflns_limit_k_max 9
_diffrn_reflns_limit_k_min -9
_diffrn_reflns_limit_l_max 11
_diffrn_reflns_limit_l_min -11
_diffrn_reflns_number 3512
_diffrn_reflns_theta_full 27.89
_diffrn_reflns_theta_max 27.89
_diffrn_reflns_theta_min 2.97
_exptl_absorpt_coefficient_mu 15.895
_exptl_absorpt_correction_T_max 0.2317
_exptl_absorpt_correction_T_min 0.0649
_exptl_absorpt_correction_type multi-scan
_exptl_absorpt_process_details 'DENZO-SMN (Otwinowski & Minor, 1997)'
_exptl_crystal_colour yellow
_exptl_crystal_density_diffrn 3.213
_exptl_crystal_density_method 'not measured'
_exptl_crystal_description prism
_exptl_crystal_F_000 360
_exptl_crystal_size_max 0.38
_exptl_crystal_size_mid 0.25
_exptl_crystal_size_min 0.13
_refine_diff_density_max 1.853
_refine_diff_density_min -2.410
_refine_diff_density_rms 0.330
_refine_ls_extinction_coef 0.032(2)
_refine_ls_extinction_expression Fc^*^=kFc[1+0.001xFc^2^\l^3^/sin(2\q)]^-1/4^
_refine_ls_extinction_method SHELXL
_refine_ls_goodness_of_fit_ref 1.101
_refine_ls_hydrogen_treatment constr
_refine_ls_matrix_type full
_refine_ls_number_parameters 83
_refine_ls_number_reflns 1938
_refine_ls_number_restraints 0
_refine_ls_restrained_S_all 1.101
_refine_ls_R_factor_all 0.0376
_refine_ls_R_factor_gt 0.0363
_refine_ls_shift/su_max 0.000
_refine_ls_shift/su_mean 0.000
_refine_ls_structure_factor_coef Fsqd
_refine_ls_weighting_details 'calc w=1/[\s^2^(Fo^2^)+(0.0776P)^2^+1.1922P] where P=(Fo^2^+2Fc^2^)/3'
_refine_ls_weighting_scheme calc
_refine_ls_wR_factor_gt 0.1116
_refine_ls_wR_factor_ref 0.1126
_reflns_number_gt 1858
_reflns_number_total 1938
_reflns_threshold_expression >2sigma(I)
_cod_data_source_file om700437w_si1.cif
_cod_data_source_block rde144
_cod_depositor_comments
;
The following automatic conversions were performed:

'_exptl_absorpt_correction_type' value 'Multi-scan' changed to
'multi-scan' according to
/home/saulius/struct/CIF-dictionaries/cif_core.dic dictionary named
'cif_core.dic' version 2.4.1 from 2010-06-29.

Automatic conversion script
Id: cif_fix_values 1715 2011-07-08 13:25:40Z adriana 
;
_cod_original_cell_volume 409.317(12)
_cod_original_sg_symbol_H-M P-1
_cod_database_code 4070529

loop_
_symmetry_equiv_pos_as_xyz
'x, y, z'
'-x, -y, -z'

loop_
_atom_site_label
_atom_site_type_symbol
_atom_site_fract_x
_atom_site_fract_y
_atom_site_fract_z
_atom_site_U_iso_or_equiv
_atom_site_adp_type
_atom_site_occupancy
_atom_site_symmetry_multiplicity
_atom_site_calc_flag
_atom_site_refinement_flags
Zr1 Zr -0.22095(6) 0.07385(6) 0.16278(5) 0.00570(18) Uani 1 1 d .
Br1 Br -0.43397(8) -0.17527(8) 0.30738(6) 0.01308(19) Uani 1 1 d .
Br2 Br 0.04182(7) -0.17409(7) 0.09899(5) 0.00755(18) Uani 1 1 d .
Br3 Br -0.53202(7) 0.22125(7) 0.07679(5) 0.00879(19) Uani 1 1 d .
C1 C -0.0863(9) 0.2066(8) 0.4340(6) 0.0138(10) Uani 1 1 d .
H1 H -0.1093 0.1226 0.5047 0.017 Uiso 1 1 calc R
C2 C 0.0891(8) 0.2406(8) 0.3480(6) 0.0133(10) Uani 1 1 d .
H2 H 0.2043 0.1820 0.3497 0.016 Uiso 1 1 calc R
C3 C 0.0618(8) 0.3769(8) 0.2595(6) 0.0125(10) Uani 1 1 d .
H3 H 0.1566 0.4260 0.1914 0.015 Uiso 1 1 calc R
C4 C -0.1282(8) 0.4284(7) 0.2883(6) 0.0113(10) Uani 1 1 d .
H4 H -0.1841 0.5183 0.2444 0.014 Uiso 1 1 calc R
C5 C -0.2205(8) 0.3208(8) 0.3952(6) 0.0119(10) Uani 1 1 d .
H5 H -0.3513 0.3248 0.4345 0.014 Uiso 1 1 calc R

loop_
_atom_site_aniso_label
_atom_site_aniso_U_11
_atom_site_aniso_U_22
_atom_site_aniso_U_33
_atom_site_aniso_U_23
_atom_site_aniso_U_13
_atom_site_aniso_U_12
Zr1 0.0068(3) 0.0035(3) 0.0068(3) 0.00097(18) 0.00034(17) 0.00127(18)
Br1 0.0159(3) 0.0099(3) 0.0133(3) 0.0054(2) 0.0039(2) -0.0001(2)
Br2 0.0091(3) 0.0051(3) 0.0099(3) 0.00355(19) 0.00175(18) 0.00285(19)
Br3 0.0082(3) 0.0054(3) 0.0122(3) -0.00063(19) -0.00132(18) 0.00266(19)
C1 0.021(3) 0.009(2) 0.008(2) -0.0007(19) -0.0047(19) -0.001(2)
C2 0.014(2) 0.011(3) 0.012(2) -0.0041(19) -0.0036(19) 0.0059(19)
C3 0.012(2) 0.008(2) 0.014(2) -0.0036(19) -0.0024(19) -0.0022(18)
C4 0.014(2) 0.004(2) 0.012(2) -0.0027(18) -0.0038(18) -0.0015(18)
C5 0.016(2) 0.006(2) 0.010(2) -0.0014(18) 0.0030(19) -0.0014(18)

loop_
_atom_type_symbol
_atom_type_description
_atom_type_scat_dispersion_real
_atom_type_scat_dispersion_imag
_atom_type_scat_source
C C 0.0033 0.0016 'International Tables Vol C Tables 4.2.6.8 and 6.1.1.4'
H H 0.0000 0.0000 'International Tables Vol C Tables 4.2.6.8 and 6.1.1.4'
Br Br -0.2901 2.4595 'International Tables Vol C Tables 4.2.6.8 and 6.1.1.4'
Zr Zr -2.9673 0.5597 'International Tables Vol C Tables 4.2.6.8 and 6.1.1.4'

loop_
_geom_angle_atom_site_label_1
_geom_angle_atom_site_label_2
_geom_angle_atom_site_label_3
_geom_angle
_geom_angle_site_symmetry_1
_geom_angle_site_symmetry_3
C5 Zr1 C1 32.82(18) . .
C5 Zr1 C4 32.89(17) . .
C1 Zr1 C4 54.48(18) . .
C5 Zr1 C3 53.93(16) . .
C1 Zr1 C3 54.03(18) . .
C4 Zr1 C3 32.47(16) . .
C5 Zr1 C2 54.21(16) . .
C1 Zr1 C2 32.74(17) . .
C4 Zr1 C2 54.23(17) . .
C3 Zr1 C2 32.54(19) . .
C5 Zr1 Br1 85.49(12) . .
C1 Zr1 Br1 76.05(13) . .
C4 Zr1 Br1 118.18(12) . .
C3 Zr1 Br1 130.06(12) . .
C2 Zr1 Br1 102.09(13) . .
C5 Zr1 Br3 80.83(13) . .
C1 Zr1 Br3 113.14(13) . .
C4 Zr1 Br3 74.14(12) . .
C3 Zr1 Br3 101.99(13) . .
C2 Zr1 Br3 128.19(12) . .
Br1 Zr1 Br3 98.04(2) . .
C5 Zr1 Br2 128.93(13) . .
C1 Zr1 Br2 96.70(13) . .
C4 Zr1 Br2 128.23(12) . .
C3 Zr1 Br2 96.08(12) . .
C2 Zr1 Br2 78.13(12) . .
Br1 Zr1 Br2 87.96(2) . .
Br3 Zr1 Br2 150.15(2) . .
C5 Zr1 Br2 122.43(12) . 2
C1 Zr1 Br2 128.40(13) . 2
C4 Zr1 Br2 89.58(12) . 2
C3 Zr1 Br2 75.56(12) . 2
C2 Zr1 Br2 97.56(13) . 2
Br1 Zr1 Br2 151.94(2) . 2
Br3 Zr1 Br2 85.059(18) . 2
Br2 Zr1 Br2 76.626(18) . 2
C5 Zr1 Br3 146.79(12) . 2_455
C1 Zr1 Br3 152.87(13) . 2_455
C4 Zr1 Br3 146.36(12) . 2_455
C3 Zr1 Br3 152.59(12) . 2_455
C2 Zr1 Br3 157.07(12) . 2_455
Br1 Zr1 Br3 77.039(19) . 2_455
Br3 Zr1 Br3 74.051(18) . 2_455
Br2 Zr1 Br3 78.947(17) . 2_455
Br2 Zr1 Br3 77.069(17) 2 2_455
Zr1 Br2 Zr1 103.374(18) . 2
Zr1 Br3 Zr1 105.949(18) . 2_455
C5 C1 C2 107.3(5) . .
C5 C1 Zr1 72.6(3) . .
C2 C1 Zr1 73.8(3) . .
C5 C1 H1 126.3 . .
C2 C1 H1 126.3 . .
Zr1 C1 H1 119.2 . .
C3 C2 C1 107.7(5) . .
C3 C2 Zr1 73.6(3) . .
C1 C2 Zr1 73.4(3) . .
C3 C2 H2 126.1 . .
C1 C2 H2 126.1 . .
Zr1 C2 H2 118.7 . .
C4 C3 C2 109.1(5) . .
C4 C3 Zr1 73.7(3) . .
C2 C3 Zr1 73.8(3) . .
C4 C3 H3 125.5 . .
C2 C3 H3 125.5 . .
Zr1 C3 H3 118.8 . .
C3 C4 C5 107.0(5) . .
C3 C4 Zr1 73.8(3) . .
C5 C4 Zr1 72.5(3) . .
C3 C4 H4 126.5 . .
C5 C4 H4 126.5 . .
Zr1 C4 H4 119.2 . .
C1 C5 C4 108.9(4) . .
C1 C5 Zr1 74.6(3) . .
C4 C5 Zr1 74.6(3) . .
C1 C5 H5 125.6 . .
C4 C5 H5 125.6 . .
Zr1 C5 H5 117.1 . .

loop_
_geom_bond_atom_site_label_1
_geom_bond_atom_site_label_2
_geom_bond_distance
_geom_bond_site_symmetry_2
Zr1 C5 2.487(5) .
Zr1 C1 2.513(5) .
Zr1 C4 2.515(5) .
Zr1 C3 2.516(5) .
Zr1 C2 2.519(5) .
Zr1 Br1 2.5961(7) .
Zr1 Br3 2.6694(6) .
Zr1 Br2 2.7584(6) .
Zr1 Br2 2.8213(6) 2
Zr1 Br3 2.8877(6) 2_455
Br2 Zr1 2.8213(6) 2
Br3 Zr1 2.8877(6) 2_455
C1 C5 1.413(8) .
C1 C2 1.418(7) .
C1 H1 0.9500 .
C2 C3 1.411(8) .
C2 H2 0.9500 .
C3 C4 1.407(7) .
C3 H3 0.9500 .
C4 C5 1.417(7) .
C4 H4 0.9500 .
C5 H5 0.9500 .

loop_
_geom_torsion_atom_site_label_1
_geom_torsion_atom_site_label_2
_geom_torsion_atom_site_label_3
_geom_torsion_atom_site_label_4
_geom_torsion
_geom_torsion_site_symmetry_1
_geom_torsion_site_symmetry_4
C5 Zr1 Br2 Zr1 -121.10(15) . 2
C1 Zr1 Br2 Zr1 -127.95(13) . 2
C4 Zr1 Br2 Zr1 -78.64(16) . 2
C3 Zr1 Br2 Zr1 -73.56(12) . 2
C2 Zr1 Br2 Zr1 -100.84(13) . 2
Br1 Zr1 Br2 Zr1 156.36(2) . 2
Br3 Zr1 Br2 Zr1 53.70(5) . 2
Br2 Zr1 Br2 Zr1 0.0 2 2
Br3 Zr1 Br2 Zr1 79.169(18) 2_455 2
C5 Zr1 Br3 Zr1 -158.06(12) . 2_455
C1 Zr1 Br3 Zr1 -152.18(14) . 2_455
C4 Zr1 Br3 Zr1 168.91(13) . 2_455
C3 Zr1 Br3 Zr1 152.03(12) . 2_455
C2 Zr1 Br3 Zr1 173.68(16) . 2_455
Br1 Zr1 Br3 Zr1 -73.98(2) . 2_455
Br2 Zr1 Br3 Zr1 26.04(5) . 2_455
Br2 Zr1 Br3 Zr1 77.943(18) 2 2_455
Br3 Zr1 Br3 Zr1 0.0 2_455 2_455
C4 Zr1 C1 C5 37.2(3) . .
C3 Zr1 C1 C5 77.5(3) . .
C2 Zr1 C1 C5 114.6(5) . .
Br1 Zr1 C1 C5 -103.6(3) . .
Br3 Zr1 C1 C5 -10.7(3) . .
Br2 Zr1 C1 C5 170.1(3) . .
Br2 Zr1 C1 C5 91.9(3) 2 .
Br3 Zr1 C1 C5 -111.0(3) 2_455 .
C5 Zr1 C1 C2 -114.6(5) . .
C4 Zr1 C1 C2 -77.4(3) . .
C3 Zr1 C1 C2 -37.1(3) . .
Br1 Zr1 C1 C2 141.8(3) . .
Br3 Zr1 C1 C2 -125.3(3) . .
Br2 Zr1 C1 C2 55.5(3) . .
Br2 Zr1 C1 C2 -22.7(4) 2 .
Br3 Zr1 C1 C2 134.4(3) 2_455 .
C5 C1 C2 C3 0.9(6) . .
Zr1 C1 C2 C3 66.2(4) . .
C5 C1 C2 Zr1 -65.3(3) . .
C5 Zr1 C2 C3 -77.3(3) . .
C1 Zr1 C2 C3 -114.7(4) . .
C4 Zr1 C2 C3 -36.5(3) . .
Br1 Zr1 C2 C3 -152.6(3) . .
Br3 Zr1 C2 C3 -42.1(3) . .
Br2 Zr1 C2 C3 122.1(3) . .
Br2 Zr1 C2 C3 47.5(3) 2 .
Br3 Zr1 C2 C3 122.1(3) 2_455 .
C5 Zr1 C2 C1 37.4(3) . .
C4 Zr1 C2 C1 78.3(3) . .
C3 Zr1 C2 C1 114.7(4) . .
Br1 Zr1 C2 C1 -37.9(3) . .
Br3 Zr1 C2 C1 72.6(4) . .
Br2 Zr1 C2 C1 -123.2(3) . .
Br2 Zr1 C2 C1 162.3(3) 2 .
Br3 Zr1 C2 C1 -123.2(3) 2_455 .
C1 C2 C3 C4 -0.2(6) . .
Zr1 C2 C3 C4 65.8(4) . .
C1 C2 C3 Zr1 -66.1(4) . .
C5 Zr1 C3 C4 -37.8(3) . .
C1 Zr1 C3 C4 -78.7(3) . .
C2 Zr1 C3 C4 -116.0(4) . .
Br1 Zr1 C3 C4 -80.1(3) . .
Br3 Zr1 C3 C4 31.3(3) . .
Br2 Zr1 C3 C4 -172.5(3) . .
Br2 Zr1 C3 C4 113.0(3) 2 .
Br3 Zr1 C3 C4 109.8(3) 2_455 .
C5 Zr1 C3 C2 78.3(3) . .
C1 Zr1 C3 C2 37.4(3) . .
C4 Zr1 C3 C2 116.0(4) . .
Br1 Zr1 C3 C2 35.9(3) . .
Br3 Zr1 C3 C2 147.4(3) . .
Br2 Zr1 C3 C2 -56.5(3) . .
Br2 Zr1 C3 C2 -131.0(3) 2 .
Br3 Zr1 C3 C2 -134.2(3) 2_455 .
C2 C3 C4 C5 -0.5(6) . .
Zr1 C3 C4 C5 65.4(3) . .
C2 C3 C4 Zr1 -65.9(4) . .
C5 Zr1 C4 C3 114.2(5) . .
C1 Zr1 C4 C3 77.1(3) . .
C2 Zr1 C4 C3 36.6(3) . .
Br1 Zr1 C4 C3 121.2(3) . .
Br3 Zr1 C4 C3 -148.1(3) . .
Br2 Zr1 C4 C3 9.4(4) . .
Br2 Zr1 C4 C3 -63.1(3) 2 .
Br3 Zr1 C4 C3 -128.6(3) 2_455 .
C1 Zr1 C4 C5 -37.1(3) . .
C3 Zr1 C4 C5 -114.2(5) . .
C2 Zr1 C4 C5 -77.7(3) . .
Br1 Zr1 C4 C5 7.0(3) . .
Br3 Zr1 C4 C5 97.7(3) . .
Br2 Zr1 C4 C5 -104.8(3) . .
Br2 Zr1 C4 C5 -177.3(3) 2 .
Br3 Zr1 C4 C5 117.2(3) 2_455 .
C2 C1 C5 C4 -1.2(6) . .
Zr1 C1 C5 C4 -67.4(3) . .
C2 C1 C5 Zr1 66.2(3) . .
C3 C4 C5 C1 1.1(6) . .
Zr1 C4 C5 C1 67.4(4) . .
C3 C4 C5 Zr1 -66.3(3) . .
C4 Zr1 C5 C1 -115.1(4) . .
C3 Zr1 C5 C1 -77.8(3) . .
C2 Zr1 C5 C1 -37.3(3) . .
Br1 Zr1 C5 C1 71.1(3) . .
Br3 Zr1 C5 C1 170.0(3) . .
Br2 Zr1 C5 C1 -12.6(4) . .
Br2 Zr1 C5 C1 -111.9(3) 2 .
Br3 Zr1 C5 C1 129.0(3) 2_455 .
C1 Zr1 C5 C4 115.1(4) . .
C3 Zr1 C5 C4 37.3(3) . .
C2 Zr1 C5 C4 77.8(3) . .
Br1 Zr1 C5 C4 -173.8(3) . .
Br3 Zr1 C5 C4 -74.9(3) . .
Br2 Zr1 C5 C4 102.5(3) . .
Br2 Zr1 C5 C4 3.2(3) 2 .
Br3 Zr1 C5 C4 -115.9(3) 2_455 .
